data_4341995
loop_
_publ_author_name
'L\'opez, Isidoro'
'Maji, Somnath'
'Benet-Buchholz, J'
'Llobet, Antoni'

_publ_section_title
;
 Oxo-Bridge Scenario behind Single-Site Water-Oxidation Catalysts.
;
_journal_issue 2
_journal_name_full 'Inorganic chemistry'
_journal_page_first 658
_journal_page_last 666
_journal_paper_doi 10.1021/ic502603e
_journal_volume 54
_journal_year 2015
_chemical_formula_sum 'C83.2 H65.2 Cl6 F4 N16 O32.6 Ru4'
_chemical_formula_weight 2503.69
_chemical_name_systematic
; 
 ? 
;
_space_group_IT_number 2
_symmetry_cell_setting triclinic
_symmetry_space_group_name_Hall '-P 1'
_symmetry_space_group_name_H-M 'P -1'
_atom_sites_solution_hydrogens geom
_atom_sites_solution_primary direct
_atom_sites_solution_secondary difmap
_audit_creation_method SHELXL-97
_cell_angle_alpha 91.810(3)
_cell_angle_beta 112.224(2)
_cell_angle_gamma 116.112(2)
_cell_formula_units_Z 1
_cell_length_a 12.6065(8)
_cell_length_b 13.6669(9)
_cell_length_c 15.8222(11)
_cell_measurement_reflns_used 9935
_cell_measurement_temperature 100(2)
_cell_measurement_theta_max 29.58
_cell_measurement_theta_min 2.48
_cell_volume 2200.7(3)
_computing_cell_refinement 'Bruker APEX2 v2011.4-0'
_computing_data_collection 'Bruker APEX2 v2011.4-0'
_computing_data_reduction 'Bruker SAINT V7.60A'
_computing_molecular_graphics 'Bruker SHELXTL'
_computing_publication_material 'Bruker SHELXTL'
_computing_structure_refinement 'SHELXS-97 (Sheldrick, 2008)'
_computing_structure_solution Sir2011
_diffrn_ambient_temperature 100(2)
_diffrn_detector_area_resol_mean 512
_diffrn_detector_type '4K CCD area detector APEX II'
_diffrn_measured_fraction_theta_full 0.998
_diffrn_measured_fraction_theta_max 0.892
_diffrn_measurement_device_type 'Kappa 4-axis goniometer bruker-nonius'
_diffrn_measurement_method
;
 Fullsphere data collection, phi and omega scans
;
_diffrn_measurement_specimen_support 'magnetic support whith MicroMount'
_diffrn_radiation_monochromator 'Multilayer Montel 200 mirrors'
_diffrn_radiation_type MoK\a
_diffrn_radiation_wavelength 0.71073
_diffrn_reflns_av_R_equivalents 0.0350
_diffrn_reflns_av_sigmaI/netI 0.0316
_diffrn_reflns_limit_h_max 17
_diffrn_reflns_limit_h_min -17
_diffrn_reflns_limit_k_max 19
_diffrn_reflns_limit_k_min -18
_diffrn_reflns_limit_l_max 21
_diffrn_reflns_limit_l_min -20
_diffrn_reflns_number 44428
_diffrn_reflns_theta_full 27.50
_diffrn_reflns_theta_max 29.87
_diffrn_reflns_theta_min 1.43
_diffrn_source 'rotating anode X-ray tube'
_diffrn_source_current 70
_diffrn_source_power 50
_diffrn_source_size '3 mm x 0.3 mm fine focus'
_diffrn_source_type 'Bruker-Nonius FR 591'
_exptl_absorpt_coefficient_mu 0.964
_exptl_absorpt_correction_T_max 0.9717
_exptl_absorpt_correction_T_min 0.8306
_exptl_absorpt_correction_type empirical
_exptl_absorpt_process_details
; 
 SADABS Version 2008/1 Bruker-Nonius
 Blessing, Acta Cryst. (1995) A51 33-38
;
_exptl_crystal_colour brown
_exptl_crystal_density_diffrn 1.889
_exptl_crystal_density_method 'not measured'
_exptl_crystal_description plate
_exptl_crystal_F_000 1251
_exptl_crystal_size_max 0.20
_exptl_crystal_size_mid 0.10
_exptl_crystal_size_min 0.03
_refine_diff_density_max 3.677
_refine_diff_density_min -0.976
_refine_diff_density_rms 0.133
_refine_ls_extinction_method none
_refine_ls_goodness_of_fit_ref 1.043
_refine_ls_hydrogen_treatment noref
_refine_ls_matrix_type full
_refine_ls_number_parameters 737
_refine_ls_number_reflns 11330
_refine_ls_number_restraints 228
_refine_ls_restrained_S_all 1.117
_refine_ls_R_factor_all 0.0602
_refine_ls_R_factor_gt 0.0452
_refine_ls_shift/su_max 0.001
_refine_ls_shift/su_mean 0.000
_refine_ls_structure_factor_coef Fsqd
_refine_ls_weighting_details 'calc w=1/[\s^2^(Fo^2^)+(0.0540P)^2^+8.1295P] where P=(Fo^2^+2Fc^2^)/3'
_refine_ls_weighting_scheme calc
_refine_ls_wR_factor_gt 0.1130
_refine_ls_wR_factor_ref 0.1255
_reflns_number_gt 9128
_reflns_number_total 11330
_reflns_threshold_expression >2sigma(I)
_cod_data_source_file ic502603e_si_002.cif
_cod_data_source_block S03_is21jul11_0m
_cod_depositor_comments
;
The following automatic conversions were performed:
'_diffrn_measurement_specimen_suppport' tag replaced with
'_diffrn_measurement_specimen_support'.

Automatic conversion script
Id: cif_correct_tags 1440 2010-10-19 06:21:57Z saulius 

The following automatic conversions were performed:

'_symmetry_cell_setting' value 'Triclinic' changed to 'triclinic'
according to
/home/saulius/struct/COD-crude-data--automatic-downloads/rss-feeds/ACS/lib/dictionaries/cif_core.dic
dictionary named 'cif_core.dic' version 2.4.2 from 2011-04-26.

Automatic conversion script
Id: cif_fix_values 2935 2014-11-11 08:27:57Z andrius 

 Adding full bibliography for 4341987--4341996.cif.
;
_cod_original_sg_symbol_H-M P-1
_cod_original_formula_sum 'C83.20 H65.20 Cl6 F4 N16 O32.60 Ru4'
_cod_database_code 4341995

loop_
_symmetry_equiv_pos_as_xyz
'x, y, z'
'-x, -y, -z'

loop_
_atom_site_label
_atom_site_type_symbol
_atom_site_fract_x
_atom_site_fract_y
_atom_site_fract_z
_atom_site_U_iso_or_equiv
_atom_site_adp_type
_atom_site_occupancy
_atom_site_symmetry_multiplicity
_atom_site_calc_flag
_atom_site_refinement_flags
_atom_site_disorder_assembly
_atom_site_disorder_group
Ru1 Ru 0.66725(3) 0.08231(2) 0.09471(2) 0.01988(8) Uani 1 1 d D . .
Ru2 Ru 0.99231(3) 0.23467(2) 0.29639(2) 0.01813(8) Uani 1 1 d . . .
F1 F 0.9709(3) 0.5227(3) 0.0775(2) 0.0498(8) Uani 1 1 d . . .
F2 F 1.3838(3) 0.3317(2) 0.63544(19) 0.0418(7) Uani 1 1 d . . .
N1 N 1.0523(3) 0.3902(3) 0.2625(2) 0.0216(6) Uani 1 1 d . . .
N2 N 1.1694(3) 0.3351(3) 0.4118(2) 0.0217(6) Uani 1 1 d . A .
N3 N 1.0842(3) 0.1803(3) 0.2375(2) 0.0236(6) Uani 1 1 d . . .
N4 N 0.9522(3) 0.0897(3) 0.3317(2) 0.0203(6) Uani 1 1 d . A .
N5 N 0.8945(3) 0.2382(3) 0.3764(2) 0.0204(6) Uani 1 1 d . . .
N6 N 0.6191(3) 0.2038(3) 0.1201(2) 0.0231(6) Uani 1 1 d . . .
N7 N 0.5918(3) 0.0230(3) 0.1825(2) 0.0227(6) Uani 1 1 d . A .
N8 N 0.6841(3) -0.0651(3) 0.0995(2) 0.0257(7) Uani 1 1 d . . .
O1 O 0.8335(2) 0.1665(2) 0.18796(18) 0.0215(5) Uani 1 1 d . . .
O2 O 0.5000 0.0000 0.0000 0.0232(8) Uani 1 2 d S . .
C1 C 0.9876(4) 0.4068(4) 0.1803(3) 0.0276(8) Uani 1 1 d . . .
H1 H 0.9069 0.3486 0.1368 0.033 Uiso 1 1 calc R A .
C2 C 1.0404(5) 0.5104(4) 0.1597(3) 0.0345(10) Uani 1 1 d . . .
C3 C 1.1590(5) 0.5969(4) 0.2207(4) 0.0387(11) Uani 1 1 d . . .
H3 H 1.1945 0.6657 0.2058 0.046 Uiso 1 1 calc R A .
C4 C 1.2255(4) 0.5792(4) 0.3061(3) 0.0343(10) Uani 1 1 d . . .
H4 H 1.3064 0.6369 0.3499 0.041 Uiso 1 1 calc R . .
C5 C 1.1702(4) 0.4747(3) 0.3255(3) 0.0245(8) Uani 1 1 d . . .
C6 C 1.2339(4) 0.4455(3) 0.4115(3) 0.0241(8) Uani 1 1 d . A .
C7 C 1.3514(4) 0.5212(4) 0.4873(3) 0.0287(8) Uani 1 1 d . . .
H7 H 1.3942 0.5962 0.4860 0.034 Uiso 1 1 calc R A .
C8 C 1.4039(4) 0.4847(4) 0.5645(3) 0.0316(9) Uani 1 1 d . . .
H8 H 1.4820 0.5342 0.6161 0.038 Uiso 1 1 calc R . .
C9 C 1.3377(4) 0.3728(4) 0.5629(3) 0.0293(8) Uani 1 1 d . . .
C10 C 1.2219(4) 0.3003(3) 0.4870(3) 0.0258(8) Uani 1 1 d . A .
H10 H 1.1787 0.2251 0.4877 0.031 Uiso 1 1 calc R . .
C11 C 1.1544(4) 0.2338(4) 0.1913(3) 0.0282(8) Uani 1 1 d . . .
H11 H 1.1701 0.3061 0.1867 0.034 Uiso 1 1 calc R A .
C12 C 1.2042(5) 0.1844(4) 0.1503(3) 0.0354(10) Uani 1 1 d . . .
H12 H 1.2532 0.2233 0.1191 0.043 Uiso 1 1 calc R . .
C13 C 1.1802(5) 0.0776(4) 0.1563(4) 0.0398(11) Uani 1 1 d . . .
H13 H 1.2117 0.0430 0.1282 0.048 Uiso 1 1 calc R A .
C14 C 1.1096(5) 0.0213(4) 0.2040(3) 0.0343(9) Uani 1 1 d . . .
H14 H 1.0933 -0.0512 0.2085 0.041 Uiso 1 1 calc R . .
C15 C 1.0632(4) 0.0742(3) 0.2451(3) 0.0261(8) Uani 1 1 d . . .
C16 C 0.9889(4) 0.0232(3) 0.2988(3) 0.0236(7) Uani 1 1 d . A .
C17 C 0.9553(4) -0.0815(3) 0.3177(3) 0.0286(8) Uani 1 1 d . . .
H17 H 0.9811 -0.1278 0.2967 0.034 Uiso 1 1 calc R A .
C18 C 0.8828(4) -0.1159(4) 0.3685(3) 0.0299(9) Uani 1 1 d . . .
H18 H 0.8585 -0.1867 0.3807 0.036 Uiso 1 1 calc R . .
C19 C 0.8454(4) -0.0473(3) 0.4016(3) 0.0258(8) Uani 1 1 d . . .
H19 H 0.7970 -0.0713 0.4361 0.031 Uiso 1 1 calc R A .
C20 C 0.8821(4) 0.0583(3) 0.3822(3) 0.0213(7) Uani 1 1 d . A .
C21 C 0.8503(4) 0.1421(3) 0.4085(3) 0.0218(7) Uani 1 1 d . . .
C22 C 0.7793(4) 0.1274(4) 0.4599(3) 0.0284(8) Uani 1 1 d . . .
H22 H 0.7513 0.0628 0.4820 0.034 Uiso 1 1 calc R . .
C23 C 0.7505(4) 0.2106(4) 0.4781(3) 0.0326(9) Uani 1 1 d . . .
H23 H 0.7014 0.2015 0.5117 0.039 Uiso 1 1 calc R A .
C24 C 0.7948(4) 0.3063(4) 0.4463(3) 0.0309(9) Uani 1 1 d . . .
H24 H 0.7763 0.3626 0.4583 0.037 Uiso 1 1 calc R . .
C25 C 0.8676(4) 0.3181(3) 0.3960(3) 0.0253(8) Uani 1 1 d . . .
H25 H 0.8985 0.3834 0.3754 0.030 Uiso 1 1 calc R A .
C26 C 0.6323(4) 0.2922(3) 0.0820(3) 0.0275(8) Uani 1 1 d . . .
H26 H 0.6664 0.3036 0.0381 0.033 Uiso 1 1 calc R A .
C27 C 0.5964(4) 0.3670(4) 0.1066(3) 0.0330(9) Uani 1 1 d . . .
H27 H 0.6051 0.4273 0.0788 0.040 Uiso 1 1 calc R . .
C28 C 0.5476(4) 0.3513(4) 0.1726(3) 0.0335(9) Uani 1 1 d . . .
H28 H 0.5252 0.4020 0.1910 0.040 Uiso 1 1 calc R A .
C29 C 0.5323(4) 0.2591(4) 0.2112(3) 0.0304(9) Uani 1 1 d . . .
H29 H 0.4993 0.2472 0.2558 0.037 Uiso 1 1 calc R . .
C30 C 0.5666(4) 0.1846(3) 0.1828(3) 0.0247(8) Uani 1 1 d . . .
C31 C 0.5459(4) 0.0805(3) 0.2149(3) 0.0259(8) Uani 1 1 d . A .
C32 C 0.4820(4) 0.0372(4) 0.2702(3) 0.0329(9) Uani 1 1 d . . .
H32 H 0.4506 0.0760 0.2941 0.040 Uiso 1 1 calc R A .
C33 C 0.4655(5) -0.0665(4) 0.2895(3) 0.0378(10) Uani 1 1 d . . .
H33 H 0.4238 -0.0962 0.3273 0.045 Uiso 1 1 calc R . .
C34 C 0.5102(4) -0.1252(4) 0.2533(3) 0.0330(9) Uani 1 1 d . . .
H34 H 0.4979 -0.1945 0.2657 0.040 Uiso 1 1 calc R A .
C35 C 0.5741(4) -0.0787(3) 0.1978(3) 0.0261(8) Uani 1 1 d . A .
C36 C 0.6272(4) -0.1272(3) 0.1520(3) 0.0272(8) Uani 1 1 d . . .
C37 C 0.6224(5) -0.2302(4) 0.1605(3) 0.0356(10) Uani 1 1 d . . .
H37 H 0.5822 -0.2726 0.1951 0.043 Uiso 1 1 calc R . .
C38 C 0.6781(5) -0.2686(4) 0.1169(3) 0.0418(11) Uani 1 1 d . . .
H38 H 0.6751 -0.3374 0.1215 0.050 Uiso 1 1 calc R A .
C39 C 0.7380(5) -0.2043(4) 0.0667(3) 0.0402(11) Uani 1 1 d . . .
H39 H 0.7777 -0.2282 0.0382 0.048 Uiso 1 1 calc R . .
C40 C 0.7385(5) -0.1032(4) 0.0590(3) 0.0329(9) Uani 1 1 d . . .
H40 H 0.7783 -0.0604 0.0243 0.040 Uiso 1 1 calc R A .
C41 C 0.8114(6) 0.1592(4) -0.0267(3) 0.0322(10) Uani 0.80 1 d PDU A 1
C42 C 0.8276(6) 0.2016(5) -0.0924(4) 0.0369(12) Uani 0.80 1 d PDU A 1
H42A H 0.7890 0.1431 -0.1471 0.055 Uiso 0.80 1 calc PR A 1
H42B H 0.9199 0.2468 -0.0744 0.055 Uiso 0.80 1 calc PR A 1
H42C H 0.7864 0.2475 -0.1062 0.055 Uiso 0.80 1 calc PR A 1
O3 O 0.7333(4) 0.1475(3) -0.0158(3) 0.0281(8) Uani 0.80 1 d PDU A 1
O4 O 0.8820(5) 0.1231(4) 0.0206(3) 0.0502(11) Uani 0.80 1 d P A 1
O3' O 0.7111(16) 0.1627(13) 0.0018(10) 0.0281(8) Uani 0.20 1 d PDU A 2
H3O1 H 0.7738 0.2047 -0.0117 0.042 Uiso 0.20 1 d PRD A 2
Cl1A Cl 0.67965(12) 0.51013(10) 0.89598(9) 0.0410(3) Uani 1 1 d D . .
O1A O 0.6231(4) 0.5174(4) 0.8005(3) 0.0563(10) Uani 1 1 d D . .
O2A O 0.6797(5) 0.4060(3) 0.9021(4) 0.0702(14) Uani 1 1 d D . .
O3A O 0.8123(4) 0.5989(4) 0.9390(4) 0.095(2) Uani 1 1 d DU . .
O4A O 0.6090(5) 0.5239(4) 0.9435(3) 0.0720(14) Uani 1 1 d D . .
Cl1B Cl 0.60116(10) 0.85268(8) 0.54700(7) 0.0283(2) Uani 1 1 d . . .
O1B O 0.5777(4) 0.7865(3) 0.6128(2) 0.0431(8) Uani 1 1 d . . .
O2B O 0.5087(4) 0.7868(3) 0.4543(3) 0.0596(12) Uani 1 1 d . . .
O3B O 0.7317(3) 0.8920(3) 0.5566(2) 0.0394(8) Uani 1 1 d . . .
O4B O 0.5869(5) 0.9488(4) 0.5628(3) 0.0594(12) Uani 1 1 d . . .
Cl1C Cl 0.8697(4) 0.5930(3) 0.3357(3) 0.0292(8) Uani 0.50 1 d PDU B 1
O1C O 0.8671(8) 0.5511(6) 0.4172(4) 0.0479(14) Uani 0.50 1 d PDU B 1
O2C O 0.7536(6) 0.6001(6) 0.2831(5) 0.0404(14) Uani 0.50 1 d PDU B 1
O3C O 0.9785(7) 0.7042(5) 0.3671(7) 0.073(3) Uani 0.50 1 d PDU B 1
O4C O 0.8881(8) 0.5247(6) 0.2787(5) 0.0457(15) Uani 0.50 1 d PDU B 1
Cl1' Cl 0.8748(5) 0.5899(4) 0.3333(3) 0.0462(13) Uani 0.50 1 d PDU C 2
O1C' O 0.7804(7) 0.4993(5) 0.3544(6) 0.0479(15) Uani 0.50 1 d PDU C 2
O2C' O 0.8105(8) 0.6108(7) 0.2456(5) 0.075(3) Uani 0.50 1 d PDU C 2
O3C' O 0.9349(8) 0.6867(6) 0.4064(5) 0.0535(18) Uani 0.50 1 d PDU C 2
O4C' O 0.9703(7) 0.5608(6) 0.3330(6) 0.0526(16) Uani 0.50 1 d PDU C 2
O1W O 0.9845(8) -0.2548(6) 0.1739(6) 0.063(2) Uani 0.60 1 d PD D 1
H1W1 H 0.933(10) -0.316(6) 0.181(8) 0.094 Uiso 0.60 1 d PD E 1
H1W2 H 0.965(13) -0.267(10) 0.115(2) 0.094 Uiso 0.60 1 d PD F 1
O2W O 1.142(2) -0.1945(18) 0.2794(17) 0.062(5) Uani 0.20 1 d PDU G 2
H2W1 H 1.2128 -0.1621 0.3296 0.093 Uiso 0.20 1 d PRD G 2
H2W2 H 1.0823 -0.2353 0.2949 0.093 Uiso 0.20 1 d PRD G 2
O3W O 0.997(2) -0.2390(18) 0.0661(10) 0.072(7) Uani 0.20 1 d PD H 3
H3W1 H 0.9821 -0.1945 0.0920 0.108 Uiso 0.20 1 d PRD H 3
H3W2 H 0.9751 -0.2871 0.1228 0.108 Uiso 0.20 1 d PRD H 3

loop_
_atom_site_aniso_label
_atom_site_aniso_U_11
_atom_site_aniso_U_22
_atom_site_aniso_U_33
_atom_site_aniso_U_23
_atom_site_aniso_U_13
_atom_site_aniso_U_12
Ru1 0.01909(15) 0.01934(15) 0.01887(15) 0.00684(11) 0.00676(12) 0.00865(12)
Ru2 0.01831(14) 0.01703(14) 0.02020(15) 0.00703(11) 0.00936(11) 0.00860(11)
F1 0.0536(18) 0.0438(17) 0.0479(17) 0.0308(14) 0.0160(15) 0.0244(15)
F2 0.0362(15) 0.0467(16) 0.0285(13) 0.0123(12) 0.0050(12) 0.0164(13)
N1 0.0231(15) 0.0197(15) 0.0271(16) 0.0098(13) 0.0141(13) 0.0116(13)
N2 0.0207(15) 0.0201(15) 0.0265(16) 0.0063(13) 0.0124(13) 0.0099(12)
N3 0.0246(16) 0.0243(16) 0.0253(16) 0.0084(13) 0.0131(14) 0.0127(14)
N4 0.0225(15) 0.0178(14) 0.0202(15) 0.0072(12) 0.0090(12) 0.0097(12)
N5 0.0201(15) 0.0188(15) 0.0219(15) 0.0067(12) 0.0090(13) 0.0094(12)
N6 0.0203(15) 0.0214(15) 0.0240(16) 0.0065(13) 0.0069(13) 0.0095(13)
N7 0.0216(15) 0.0230(16) 0.0192(15) 0.0077(12) 0.0072(13) 0.0087(13)
N8 0.0284(17) 0.0225(16) 0.0214(15) 0.0060(13) 0.0057(14) 0.0127(14)
O1 0.0193(12) 0.0229(13) 0.0225(13) 0.0062(10) 0.0093(11) 0.0103(11)
O2 0.0201(18) 0.0227(18) 0.0201(18) 0.0064(15) 0.0041(15) 0.0089(15)
C1 0.028(2) 0.028(2) 0.031(2) 0.0138(17) 0.0145(17) 0.0155(17)
C2 0.038(2) 0.035(2) 0.038(2) 0.0195(19) 0.016(2) 0.022(2)
C3 0.040(3) 0.027(2) 0.053(3) 0.022(2) 0.023(2) 0.017(2)
C4 0.031(2) 0.021(2) 0.045(3) 0.0110(18) 0.016(2) 0.0086(17)
C5 0.0241(18) 0.0196(17) 0.034(2) 0.0083(15) 0.0166(17) 0.0108(15)
C6 0.0224(18) 0.0238(18) 0.030(2) 0.0073(15) 0.0144(16) 0.0120(15)
C7 0.0234(19) 0.0244(19) 0.038(2) 0.0068(17) 0.0162(18) 0.0091(16)
C8 0.0215(19) 0.035(2) 0.031(2) 0.0010(18) 0.0106(17) 0.0095(17)
C9 0.027(2) 0.039(2) 0.0250(19) 0.0099(17) 0.0122(17) 0.0181(18)
C10 0.0278(19) 0.0244(19) 0.0260(19) 0.0070(15) 0.0128(16) 0.0125(16)
C11 0.029(2) 0.033(2) 0.030(2) 0.0133(17) 0.0173(17) 0.0167(18)
C12 0.042(3) 0.047(3) 0.036(2) 0.019(2) 0.027(2) 0.027(2)
C13 0.053(3) 0.048(3) 0.041(3) 0.015(2) 0.032(2) 0.033(2)
C14 0.044(3) 0.034(2) 0.039(2) 0.0132(19) 0.024(2) 0.025(2)
C15 0.030(2) 0.0266(19) 0.0272(19) 0.0096(16) 0.0135(17) 0.0167(17)
C16 0.0275(19) 0.0242(18) 0.0240(18) 0.0076(15) 0.0124(16) 0.0153(16)
C17 0.037(2) 0.0249(19) 0.032(2) 0.0101(16) 0.0161(18) 0.0202(18)
C18 0.036(2) 0.0242(19) 0.032(2) 0.0127(17) 0.0147(18) 0.0160(18)
C19 0.029(2) 0.0250(19) 0.0244(19) 0.0115(15) 0.0142(16) 0.0119(16)
C20 0.0196(17) 0.0221(17) 0.0191(17) 0.0056(14) 0.0072(14) 0.0087(14)
C21 0.0210(17) 0.0212(17) 0.0212(17) 0.0069(14) 0.0094(15) 0.0083(14)
C22 0.032(2) 0.030(2) 0.030(2) 0.0122(17) 0.0182(18) 0.0151(18)
C23 0.033(2) 0.041(2) 0.033(2) 0.0110(19) 0.0202(19) 0.020(2)
C24 0.036(2) 0.036(2) 0.032(2) 0.0090(18) 0.0178(19) 0.024(2)
C25 0.0259(19) 0.0256(19) 0.0277(19) 0.0085(16) 0.0120(16) 0.0149(16)
C26 0.0250(19) 0.0234(19) 0.030(2) 0.0111(16) 0.0097(16) 0.0101(16)
C27 0.030(2) 0.026(2) 0.040(2) 0.0136(18) 0.0123(19) 0.0141(18)
C28 0.030(2) 0.030(2) 0.038(2) 0.0051(18) 0.0099(19) 0.0171(18)
C29 0.026(2) 0.038(2) 0.030(2) 0.0105(18) 0.0128(17) 0.0171(18)
C30 0.0187(17) 0.0269(19) 0.0247(18) 0.0082(15) 0.0061(15) 0.0109(15)
C31 0.0231(18) 0.028(2) 0.0255(19) 0.0112(16) 0.0098(16) 0.0125(16)
C32 0.032(2) 0.041(2) 0.033(2) 0.0152(19) 0.0186(19) 0.020(2)
C33 0.038(2) 0.042(3) 0.038(2) 0.022(2) 0.023(2) 0.017(2)
C34 0.034(2) 0.027(2) 0.037(2) 0.0165(18) 0.0156(19) 0.0128(18)
C35 0.0240(18) 0.0231(18) 0.0247(19) 0.0100(15) 0.0070(15) 0.0092(15)
C36 0.028(2) 0.0227(19) 0.0226(18) 0.0074(15) 0.0055(16) 0.0107(16)
C37 0.044(3) 0.026(2) 0.030(2) 0.0102(17) 0.010(2) 0.017(2)
C38 0.059(3) 0.033(2) 0.032(2) 0.0092(19) 0.011(2) 0.029(2)
C39 0.055(3) 0.044(3) 0.031(2) 0.009(2) 0.016(2) 0.034(2)
C40 0.042(2) 0.037(2) 0.027(2) 0.0088(18) 0.0152(19) 0.025(2)
C41 0.055(3) 0.023(2) 0.0141(19) 0.0029(16) 0.0041(19) 0.024(2)
C42 0.035(3) 0.051(3) 0.036(3) 0.027(2) 0.025(2) 0.021(3)
O3 0.0289(10) 0.0247(10) 0.0221(9) 0.0143(7) 0.0080(7) 0.0083(7)
O4 0.055(3) 0.053(3) 0.050(3) 0.014(2) 0.028(2) 0.028(2)
O3' 0.0289(10) 0.0247(10) 0.0221(9) 0.0143(7) 0.0080(7) 0.0083(7)
Cl1A 0.0390(6) 0.0373(6) 0.0564(7) 0.0234(5) 0.0279(6) 0.0197(5)
O1A 0.046(2) 0.066(3) 0.051(2) 0.002(2) 0.0172(19) 0.027(2)
O2A 0.077(3) 0.052(2) 0.124(4) 0.045(3) 0.068(3) 0.043(2)
O3A 0.047(2) 0.090(4) 0.100(4) 0.073(3) 0.009(2) 0.012(2)
O4A 0.112(4) 0.079(3) 0.086(3) 0.051(3) 0.072(3) 0.069(3)
Cl1B 0.0261(5) 0.0293(5) 0.0311(5) 0.0118(4) 0.0169(4) 0.0107(4)
O1B 0.054(2) 0.0388(18) 0.0384(18) 0.0213(15) 0.0290(17) 0.0164(17)
O2B 0.052(2) 0.047(2) 0.0332(19) 0.0122(17) 0.0068(17) -0.0039(18)
O3B 0.0332(17) 0.056(2) 0.0428(19) 0.0229(16) 0.0250(15) 0.0246(16)
O4B 0.084(3) 0.058(2) 0.091(3) 0.044(2) 0.066(3) 0.054(2)
Cl1C 0.0368(14) 0.0250(14) 0.0321(14) 0.0131(12) 0.0180(12) 0.0173(11)
O1C 0.061(4) 0.058(4) 0.039(3) 0.015(3) 0.023(3) 0.039(3)
O2C 0.040(3) 0.039(3) 0.042(3) 0.008(3) 0.012(2) 0.025(2)
O3C 0.051(4) 0.033(3) 0.087(5) 0.013(3) -0.007(4) 0.012(3)
O4C 0.049(3) 0.054(3) 0.046(3) 0.008(3) 0.024(3) 0.033(3)
Cl1' 0.0427(18) 0.0357(18) 0.0441(19) 0.0019(16) 0.0028(16) 0.0202(14)
O1C' 0.050(3) 0.044(3) 0.060(4) 0.021(3) 0.028(3) 0.027(3)
O2C' 0.063(4) 0.057(4) 0.052(3) 0.025(3) 0.002(3) 0.007(3)
O3C' 0.052(4) 0.045(3) 0.056(4) -0.005(3) 0.008(3) 0.031(3)
O4C' 0.057(3) 0.041(3) 0.066(4) 0.002(3) 0.039(3) 0.020(3)
O1W 0.092(6) 0.060(4) 0.091(6) 0.036(4) 0.067(5) 0.057(4)
O2W 0.086(10) 0.052(9) 0.080(10) 0.016(7) 0.057(8) 0.043(7)
O3W 0.056(13) 0.048(12) 0.13(2) 0.003(13) 0.057(15) 0.028(11)

loop_
_atom_type_symbol
_atom_type_description
_atom_type_scat_dispersion_real
_atom_type_scat_dispersion_imag
_atom_type_scat_source
C C 0.0033 0.0016 'International Tables Vol C Tables 4.2.6.8 and 6.1.1.4'
H H 0.0000 0.0000 'International Tables Vol C Tables 4.2.6.8 and 6.1.1.4'
N N 0.0061 0.0033 'International Tables Vol C Tables 4.2.6.8 and 6.1.1.4'
O O 0.0106 0.0060 'International Tables Vol C Tables 4.2.6.8 and 6.1.1.4'
F F 0.0171 0.0103 'International Tables Vol C Tables 4.2.6.8 and 6.1.1.4'
Ru Ru -1.2594 0.8363 'International Tables Vol C Tables 4.2.6.8 and 6.1.1.4'
Cl Cl 0.1484 0.1585 'International Tables Vol C Tables 4.2.6.8 and 6.1.1.4'

loop_
_geom_angle_atom_site_label_1
_geom_angle_atom_site_label_2
_geom_angle_atom_site_label_3
_geom_angle
_geom_angle_site_symmetry_3
O1 Ru1 O2 178.88(8) .
O1 Ru1 O3' 92.9(5) .
O2 Ru1 O3' 86.2(5) .
O1 Ru1 N7 93.69(12) .
O2 Ru1 N7 86.95(9) .
O3' Ru1 N7 163.3(5) .
O1 Ru1 N6 91.00(12) .
O2 Ru1 N6 88.20(9) .
O3' Ru1 N6 84.0(5) .
N7 Ru1 N6 80.62(13) .
O1 Ru1 N8 91.43(12) .
O2 Ru1 N8 89.59(9) .
O3' Ru1 N8 115.9(5) .
N7 Ru1 N8 79.28(14) .
N6 Ru1 N8 159.87(13) .
O1 Ru1 O3 91.52(13) .
O2 Ru1 O3 87.80(10) .
O3' Ru1 O3 12.8(5) .
N7 Ru1 O3 174.17(14) .
N6 Ru1 O3 96.67(14) .
N8 Ru1 O3 103.23(14) .
O1 Ru2 N4 90.79(12) .
O1 Ru2 N2 170.39(12) .
N4 Ru2 N2 98.57(13) .
O1 Ru2 N3 93.40(12) .
N4 Ru2 N3 79.55(13) .
N2 Ru2 N3 90.48(13) .
O1 Ru2 N1 93.05(12) .
N4 Ru2 N1 174.66(12) .
N2 Ru2 N1 77.77(13) .
N3 Ru2 N1 96.50(12) .
O1 Ru2 N5 90.20(12) .
N4 Ru2 N5 79.46(12) .
N2 Ru2 N5 89.35(12) .
N3 Ru2 N5 158.74(12) .
N1 Ru2 N5 104.22(12) .
C1 N1 C5 119.9(3) .
C1 N1 Ru2 123.8(3) .
C5 N1 Ru2 116.0(3) .
C10 N2 C6 118.6(3) .
C10 N2 Ru2 124.8(3) .
C6 N2 Ru2 116.5(3) .
C11 N3 C15 118.6(3) .
C11 N3 Ru2 128.1(3) .
C15 N3 Ru2 113.3(3) .
C20 N4 C16 123.1(3) .
C20 N4 Ru2 118.5(3) .
C16 N4 Ru2 118.2(3) .
C25 N5 C21 118.8(3) .
C25 N5 Ru2 128.2(3) .
C21 N5 Ru2 112.9(2) .
C26 N6 C30 119.9(4) .
C26 N6 Ru1 128.1(3) .
C30 N6 Ru1 112.0(3) .
C31 N7 C35 123.4(3) .
C31 N7 Ru1 117.2(3) .
C35 N7 Ru1 118.8(3) .
C40 N8 C36 119.0(4) .
C40 N8 Ru1 129.4(3) .
C36 N8 Ru1 111.6(3) .
Ru1 O1 Ru2 169.44(16) .
Ru1 O2 Ru1 180.0 2_655
N1 C1 C2 120.2(4) .
F1 C2 C3 120.7(4) .
F1 C2 C1 117.7(4) .
C3 C2 C1 121.6(4) .
C2 C3 C4 117.9(4) .
C3 C4 C5 119.5(4) .
N1 C5 C4 120.9(4) .
N1 C5 C6 115.0(3) .
C4 C5 C6 124.1(4) .
N2 C6 C7 121.2(4) .
N2 C6 C5 114.5(3) .
C7 C6 C5 124.3(4) .
C8 C7 C6 119.7(4) .
C9 C8 C7 118.1(4) .
F2 C9 C10 118.1(4) .
F2 C9 C8 121.1(4) .
C10 C9 C8 120.8(4) .
N2 C10 C9 121.6(4) .
N3 C11 C12 122.0(4) .
C13 C12 C11 119.0(4) .
C12 C13 C14 120.1(4) .
C13 C14 C15 119.0(4) .
N3 C15 C14 121.2(4) .
N3 C15 C16 115.0(3) .
C14 C15 C16 123.8(4) .
N4 C16 C17 119.5(4) .
N4 C16 C15 113.6(3) .
C17 C16 C15 126.9(4) .
C18 C17 C16 118.5(4) .
C17 C18 C19 121.5(4) .
C18 C19 C20 118.5(4) .
N4 C20 C19 118.8(3) .
N4 C20 C21 113.9(3) .
C19 C20 C21 127.2(3) .
N5 C21 C22 121.3(4) .
N5 C21 C20 115.1(3) .
C22 C21 C20 123.7(3) .
C21 C22 C23 119.0(4) .
C24 C23 C22 119.7(4) .
C23 C24 C25 119.3(4) .
N5 C25 C24 122.0(4) .
N6 C26 C27 121.5(4) .
C28 C27 C26 119.4(4) .
C27 C28 C29 119.2(4) .
C28 C29 C30 119.4(4) .
N6 C30 C29 120.5(4) .
N6 C30 C31 116.0(4) .
C29 C30 C31 123.5(4) .
N7 C31 C32 119.4(4) .
N7 C31 C30 114.0(3) .
C32 C31 C30 126.6(4) .
C31 C32 C33 118.5(4) .
C34 C33 C32 121.0(4) .
C33 C34 C35 118.7(4) .
N7 C35 C34 118.9(4) .
N7 C35 C36 113.6(3) .
C34 C35 C36 127.5(4) .
N8 C36 C37 120.7(4) .
N8 C36 C35 116.2(3) .
C37 C36 C35 123.1(4) .
C38 C37 C36 119.4(4) .
C39 C38 C37 119.4(4) .
C38 C39 C40 119.2(5) .
N8 C40 C39 122.4(4) .
O3 C41 O4 118.5(6) .
O3 C41 C42 119.4(6) .
O4 C41 C42 121.8(6) .
C41 O3 Ru1 132.6(4) .
O3A Cl1A O4A 109.8(4) .
O3A Cl1A O2A 108.5(3) .
O4A Cl1A O2A 109.7(3) .
O3A Cl1A O1A 107.0(3) .
O4A Cl1A O1A 109.5(3) .
O2A Cl1A O1A 112.3(3) .
O2B Cl1B O4B 108.9(3) .
O2B Cl1B O3B 109.7(2) .
O4B Cl1B O3B 107.6(2) .
O2B Cl1B O1B 109.1(2) .
O4B Cl1B O1B 110.4(2) .
O3B Cl1B O1B 111.0(2) .
O4C Cl1C O3C 108.8(5) .
O4C Cl1C O2C 111.2(4) .
O3C Cl1C O2C 107.3(4) .
O4C Cl1C O1C 109.8(4) .
O3C Cl1C O1C 107.7(5) .
O2C Cl1C O1C 111.9(4) .
O3C' Cl1' O4C' 110.2(5) .
O3C' Cl1' O2C' 109.1(5) .
O4C' Cl1' O2C' 112.0(5) .
O3C' Cl1' O1C' 106.7(5) .
O4C' Cl1' O1C' 108.2(4) .
O2C' Cl1' O1C' 110.5(5) .

loop_
_geom_bond_atom_site_label_1
_geom_bond_atom_site_label_2
_geom_bond_distance
_geom_bond_site_symmetry_2
Ru1 O1 1.823(3) .
Ru1 O2 1.8364(3) .
Ru1 O3' 1.964(9) .
Ru1 N7 1.971(3) .
Ru1 N6 2.078(3) .
Ru1 N8 2.118(3) .
Ru1 O3 2.256(4) .
Ru2 O1 1.865(3) .
Ru2 N4 1.974(3) .
Ru2 N2 2.065(3) .
Ru2 N3 2.072(3) .
Ru2 N1 2.084(3) .
Ru2 N5 2.086(3) .
F1 C2 1.331(5) .
F2 C9 1.340(5) .
N1 C1 1.336(5) .
N1 C5 1.354(5) .
N2 C10 1.340(5) .
N2 C6 1.364(5) .
N3 C11 1.344(5) .
N3 C15 1.373(5) .
N4 C20 1.350(5) .
N4 C16 1.353(5) .
N5 C25 1.338(5) .
N5 C21 1.380(5) .
N6 C26 1.340(5) .
N6 C30 1.361(5) .
N7 C31 1.347(5) .
N7 C35 1.351(5) .
N8 C40 1.333(6) .
N8 C36 1.373(5) .
O2 Ru1 1.8364(3) 2_655
C1 C2 1.384(6) .
C2 C3 1.358(7) .
C3 C4 1.389(7) .
C4 C5 1.391(5) .
C5 C6 1.465(6) .
C6 C7 1.390(6) .
C7 C8 1.377(6) .
C8 C9 1.377(6) .
C9 C10 1.371(6) .
C11 C12 1.387(6) .
C12 C13 1.369(7) .
C13 C14 1.376(6) .
C14 C15 1.386(6) .
C15 C16 1.466(5) .
C16 C17 1.381(5) .
C17 C18 1.379(6) .
C18 C19 1.385(6) .
C19 C20 1.394(5) .
C20 C21 1.464(5) .
C21 C22 1.381(5) .
C22 C23 1.390(6) .
C23 C24 1.374(6) .
C24 C25 1.390(6) .
C26 C27 1.384(6) .
C27 C28 1.378(7) .
C28 C29 1.387(6) .
C29 C30 1.390(6) .
C30 C31 1.474(5) .
C31 C32 1.383(6) .
C32 C33 1.399(6) .
C33 C34 1.379(7) .
C34 C35 1.395(6) .
C35 C36 1.463(6) .
C36 C37 1.395(6) .
C37 C38 1.383(7) .
C38 C39 1.373(7) .
C39 C40 1.389(6) .
C41 O3 1.010(6) .
C41 O4 1.225(7) .
C41 C42 1.245(7) .
Cl1A O3A 1.426(4) .
Cl1A O4A 1.427(4) .
Cl1A O2A 1.430(4) .
Cl1A O1A 1.435(4) .
Cl1B O2B 1.422(4) .
Cl1B O4B 1.429(4) .
Cl1B O3B 1.431(3) .
Cl1B O1B 1.431(3) .
Cl1C O4C 1.427(5) .
Cl1C O3C 1.428(5) .
Cl1C O2C 1.433(5) .
Cl1C O1C 1.433(5) .
Cl1' O3C' 1.421(5) .
Cl1' O4C' 1.426(5) .
Cl1' O2C' 1.428(5) .
Cl1' O1C' 1.446(5) .

loop_
_geom_torsion_atom_site_label_1
_geom_torsion_atom_site_label_2
_geom_torsion_atom_site_label_3
_geom_torsion_atom_site_label_4
_geom_torsion
_geom_torsion_site_symmetry_4
O1 Ru2 N1 C1 -7.5(3) .
N4 Ru2 N1 C1 128.3(13) .
N2 Ru2 N1 C1 175.3(3) .
N3 Ru2 N1 C1 86.3(3) .
N5 Ru2 N1 C1 -98.5(3) .
O1 Ru2 N1 C5 178.9(3) .
N4 Ru2 N1 C5 -45.3(15) .
N2 Ru2 N1 C5 1.7(3) .
N3 Ru2 N1 C5 -87.4(3) .
N5 Ru2 N1 C5 87.9(3) .
O1 Ru2 N2 C10 161.4(6) .
N4 Ru2 N2 C10 -5.2(3) .
N3 Ru2 N2 C10 -84.7(3) .
N1 Ru2 N2 C10 178.7(3) .
N5 Ru2 N2 C10 74.0(3) .
O1 Ru2 N2 C6 -16.3(9) .
N4 Ru2 N2 C6 177.1(3) .
N3 Ru2 N2 C6 97.6(3) .
N1 Ru2 N2 C6 1.0(3) .
N5 Ru2 N2 C6 -103.7(3) .
O1 Ru2 N3 C11 91.8(4) .
N4 Ru2 N3 C11 -178.1(4) .
N2 Ru2 N3 C11 -79.4(4) .
N1 Ru2 N3 C11 -1.7(4) .
N5 Ru2 N3 C11 -168.9(3) .
O1 Ru2 N3 C15 -85.3(3) .
N4 Ru2 N3 C15 4.9(3) .
N2 Ru2 N3 C15 103.5(3) .
N1 Ru2 N3 C15 -178.8(3) .
N5 Ru2 N3 C15 14.1(5) .
O1 Ru2 N4 C20 -87.2(3) .
N2 Ru2 N4 C20 90.6(3) .
N3 Ru2 N4 C20 179.5(3) .
N1 Ru2 N4 C20 136.9(13) .
N5 Ru2 N4 C20 2.8(3) .
O1 Ru2 N4 C16 88.4(3) .
N2 Ru2 N4 C16 -93.8(3) .
N3 Ru2 N4 C16 -4.9(3) .
N1 Ru2 N4 C16 -47.5(15) .
N5 Ru2 N4 C16 178.5(3) .
O1 Ru2 N5 C25 -88.8(3) .
N4 Ru2 N5 C25 -179.6(3) .
N2 Ru2 N5 C25 81.6(3) .
N3 Ru2 N5 C25 171.2(3) .
N1 Ru2 N5 C25 4.4(4) .
O1 Ru2 N5 C21 88.7(3) .
N4 Ru2 N5 C21 -2.0(3) .
N2 Ru2 N5 C21 -100.9(3) .
N3 Ru2 N5 C21 -11.2(5) .
N1 Ru2 N5 C21 -178.1(2) .
O1 Ru1 N6 C26 89.1(3) .
O2 Ru1 N6 C26 -90.1(3) .
O3' Ru1 N6 C26 -3.7(6) .
N7 Ru1 N6 C26 -177.3(4) .
N8 Ru1 N6 C26 -174.0(3) .
O3 Ru1 N6 C26 -2.5(4) .
O1 Ru1 N6 C30 -91.8(3) .
O2 Ru1 N6 C30 89.0(3) .
O3' Ru1 N6 C30 175.4(5) .
N7 Ru1 N6 C30 1.8(3) .
N8 Ru1 N6 C30 5.1(5) .
O3 Ru1 N6 C30 176.6(3) .
O1 Ru1 N7 C31 91.3(3) .
O2 Ru1 N7 C31 -87.8(3) .
O3' Ru1 N7 C31 -21.7(18) .
N6 Ru1 N7 C31 0.9(3) .
N8 Ru1 N7 C31 -177.9(3) .
O3 Ru1 N7 C31 -61.8(15) .
O1 Ru1 N7 C35 -96.7(3) .
O2 Ru1 N7 C35 84.3(3) .
O3' Ru1 N7 C35 150.3(17) .
N6 Ru1 N7 C35 172.9(3) .
N8 Ru1 N7 C35 -5.9(3) .
O3 Ru1 N7 C35 110.2(13) .
O1 Ru1 N8 C40 -82.7(4) .
O2 Ru1 N8 C40 96.8(4) .
O3' Ru1 N8 C40 11.2(7) .
N7 Ru1 N8 C40 -176.2(4) .
N6 Ru1 N8 C40 -179.6(4) .
O3 Ru1 N8 C40 9.2(4) .
O1 Ru1 N8 C36 98.3(3) .
O2 Ru1 N8 C36 -82.2(3) .
O3' Ru1 N8 C36 -167.8(6) .
N7 Ru1 N8 C36 4.8(3) .
N6 Ru1 N8 C36 1.5(5) .
O3 Ru1 N8 C36 -169.8(3) .
O2 Ru1 O1 Ru2 145(4) .
O3' Ru1 O1 Ru2 -174.7(10) .
N7 Ru1 O1 Ru2 20.6(9) .
N6 Ru1 O1 Ru2 101.3(9) .
N8 Ru1 O1 Ru2 -58.7(9) .
O3 Ru1 O1 Ru2 -162.0(9) .
N4 Ru2 O1 Ru1 30.6(9) .
N2 Ru2 O1 Ru1 -136.2(8) .
N3 Ru2 O1 Ru1 110.2(9) .
N1 Ru2 O1 Ru1 -153.1(9) .
N5 Ru2 O1 Ru1 -48.9(9) .
O1 Ru1 O2 Ru1 178(100) 2_655
O3' Ru1 O2 Ru1 137.6(7) 2_655
N7 Ru1 O2 Ru1 -57.6(4) 2_655
N6 Ru1 O2 Ru1 -138.3(4) 2_655
N8 Ru1 O2 Ru1 21.7(4) 2_655
O3 Ru1 O2 Ru1 124.9(4) 2_655
C5 N1 C1 C2 -0.5(6) .
Ru2 N1 C1 C2 -173.8(3) .
N1 C1 C2 F1 -179.0(4) .
N1 C1 C2 C3 1.1(7) .
F1 C2 C3 C4 178.9(4) .
C1 C2 C3 C4 -1.3(7) .
C2 C3 C4 C5 0.9(7) .
C1 N1 C5 C4 0.0(6) .
Ru2 N1 C5 C4 173.9(3) .
C1 N1 C5 C6 -177.9(3) .
Ru2 N1 C5 C6 -4.0(4) .
C3 C4 C5 N1 -0.2(7) .
C3 C4 C5 C6 177.5(4) .
C10 N2 C6 C7 -0.3(5) .
Ru2 N2 C6 C7 177.5(3) .
C10 N2 C6 C5 178.8(3) .
Ru2 N2 C6 C5 -3.4(4) .
N1 C5 C6 N2 4.8(5) .
C4 C5 C6 N2 -173.0(4) .
N1 C5 C6 C7 -176.1(4) .
C4 C5 C6 C7 6.1(6) .
N2 C6 C7 C8 -0.1(6) .
C5 C6 C7 C8 -179.1(4) .
C6 C7 C8 C9 0.6(6) .
C7 C8 C9 F2 179.6(4) .
C7 C8 C9 C10 -0.7(6) .
C6 N2 C10 C9 0.2(6) .
Ru2 N2 C10 C9 -177.4(3) .
F2 C9 C10 N2 180.0(4) .
C8 C9 C10 N2 0.3(6) .
C15 N3 C11 C12 0.9(6) .
Ru2 N3 C11 C12 -176.0(3) .
N3 C11 C12 C13 0.6(7) .
C11 C12 C13 C14 -1.1(8) .
C12 C13 C14 C15 0.2(8) .
C11 N3 C15 C14 -1.9(6) .
Ru2 N3 C15 C14 175.5(3) .
C11 N3 C15 C16 178.4(4) .
Ru2 N3 C15 C16 -4.2(4) .
C13 C14 C15 N3 1.3(7) .
C13 C14 C15 C16 -179.0(4) .
C20 N4 C16 C17 -0.8(6) .
Ru2 N4 C16 C17 -176.2(3) .
C20 N4 C16 C15 179.4(3) .
Ru2 N4 C16 C15 4.0(4) .
N3 C15 C16 N4 0.4(5) .
C14 C15 C16 N4 -179.3(4) .
N3 C15 C16 C17 -179.4(4) .
C14 C15 C16 C17 0.9(7) .
N4 C16 C17 C18 1.3(6) .
C15 C16 C17 C18 -179.0(4) .
C16 C17 C18 C19 -1.1(7) .
C17 C18 C19 C20 0.4(6) .
C16 N4 C20 C19 0.1(6) .
Ru2 N4 C20 C19 175.5(3) .
C16 N4 C20 C21 -178.4(3) .
Ru2 N4 C20 C21 -3.1(4) .
C18 C19 C20 N4 0.1(6) .
C18 C19 C20 C21 178.4(4) .
C25 N5 C21 C22 0.1(6) .
Ru2 N5 C21 C22 -177.7(3) .
C25 N5 C21 C20 178.9(3) .
Ru2 N5 C21 C20 1.1(4) .
N4 C20 C21 N5 1.2(5) .
C19 C20 C21 N5 -177.2(4) .
N4 C20 C21 C22 179.9(4) .
C19 C20 C21 C22 1.5(6) .
N5 C21 C22 C23 1.0(6) .
C20 C21 C22 C23 -177.6(4) .
C21 C22 C23 C24 -1.2(7) .
C22 C23 C24 C25 0.2(7) .
C21 N5 C25 C24 -1.1(6) .
Ru2 N5 C25 C24 176.3(3) .
C23 C24 C25 N5 0.9(7) .
C30 N6 C26 C27 1.4(6) .
Ru1 N6 C26 C27 -179.5(3) .
N6 C26 C27 C28 0.9(7) .
C26 C27 C28 C29 -1.7(7) .
C27 C28 C29 C30 0.2(7) .
C26 N6 C30 C29 -3.0(6) .
Ru1 N6 C30 C29 177.8(3) .
C26 N6 C30 C31 175.2(3) .
Ru1 N6 C30 C31 -4.0(4) .
C28 C29 C30 N6 2.2(6) .
C28 C29 C30 C31 -175.8(4) .
C35 N7 C31 C32 2.8(6) .
Ru1 N7 C31 C32 174.5(3) .
C35 N7 C31 C30 -174.9(3) .
Ru1 N7 C31 C30 -3.2(4) .
N6 C30 C31 N7 4.8(5) .
C29 C30 C31 N7 -177.0(4) .
N6 C30 C31 C32 -172.7(4) .
C29 C30 C31 C32 5.4(7) .
N7 C31 C32 C33 -0.9(6) .
C30 C31 C32 C33 176.5(4) .
C31 C32 C33 C34 -0.9(7) .
C32 C33 C34 C35 0.8(7) .
C31 N7 C35 C34 -2.9(6) .
Ru1 N7 C35 C34 -174.4(3) .
C31 N7 C35 C36 177.3(4) .
Ru1 N7 C35 C36 5.7(4) .
C33 C34 C35 N7 1.0(6) .
C33 C34 C35 C36 -179.2(4) .
C40 N8 C36 C37 -2.0(6) .
Ru1 N8 C36 C37 177.1(3) .
C40 N8 C36 C35 177.6(4) .
Ru1 N8 C36 C35 -3.3(4) .
N7 C35 C36 N8 -1.2(5) .
C34 C35 C36 N8 179.0(4) .
N7 C35 C36 C37 178.4(4) .
C34 C35 C36 C37 -1.5(7) .
N8 C36 C37 C38 1.3(7) .
C35 C36 C37 C38 -178.3(4) .
C36 C37 C38 C39 0.5(7) .
C37 C38 C39 C40 -1.5(8) .
C36 N8 C40 C39 1.0(7) .
Ru1 N8 C40 C39 -177.9(3) .
C38 C39 C40 N8 0.8(7) .
O4 C41 O3 Ru1 8.5(9) .
C42 C41 O3 Ru1 -177.1(5) .
O1 Ru1 O3 C41 44.5(6) .
O2 Ru1 O3 C41 -136.4(6) .
O3' Ru1 O3 C41 141(3) .
N7 Ru1 O3 C41 -162.3(12) .
N6 Ru1 O3 C41 135.7(6) .
N8 Ru1 O3 C41 -47.3(6) .
